data_2005385
loop_
_publ_author_name
'Barnes, J. C.'
'Horspool, W. M.'
'Hynd, G.'
'Armesto, D.'
'Ramos, A.'

_publ_section_title
;
 Bis[5,5-bis(4-methoxyphenyl)-3,3-dimethyl-2-tetrahydrofuranyl] Ether
;
_journal_issue 9
_journal_name_full 'Acta Crystallographica Section C'
_journal_page_first 2296
_journal_page_last 2298
_journal_paper_doi 10.1107/S0108270196004088
_journal_volume 52
_journal_year 1996
_chemical_formula_sum 'C40 H46 O7'
_chemical_formula_weight 638.77
_chemical_melting_point 437.6(5)
_chemical_name_systematic
;
 Bis[5,5-di(4'-methoxyphenyl)-3,3-dimethyl-2-tetrahydrofuranyl] ether.
;
_space_group_IT_number 14
_symmetry_cell_setting monoclinic
_symmetry_space_group_name_Hall '-P 2yn'
_symmetry_space_group_name_H-M 'P 1 21/n 1'
_audit_creation_method SHELXL
_cell_angle_alpha 90.00
_cell_angle_beta 102.104(14)
_cell_angle_gamma 90.00
_cell_formula_units_Z 4
_cell_length_a 15.2841(11)
_cell_length_b 8.3869(13)
_cell_length_c 28.3216(9)
_cell_measurement_reflns_used 250
_cell_measurement_temperature 150(2)
_cell_measurement_theta_max 25
_cell_measurement_theta_min 2
_cell_volume 3549.7(6)
_computing_cell_refinement MADNES
_computing_data_collection 'MADNES (Enraf-Nonius, 1990)'
_computing_data_reduction MADNES
_computing_molecular_graphics 'PLATON92 (Spek, 1992a), PLUTON92 (Spek, 1992b)'
_computing_publication_material SHELXL93
_computing_structure_refinement 'SHELXL93 (Sheldrick, 1993)'
_computing_structure_solution 'SHELXS86 (Sheldrick, 1990)'
_diffrn_ambient_temperature 150(2)
_diffrn_measurement_device 'Enraf-Nonius CAD-4 FAST system'
_diffrn_measurement_method 'Area detector scans'
_diffrn_radiation_monochromator graphite
_diffrn_radiation_source 'fine-focus sealed tube'
_diffrn_radiation_type MoK\a
_diffrn_radiation_wavelength 0.71069
_diffrn_reflns_av_R_equivalents 0.0686
_diffrn_reflns_av_sigmaI/netI 0.1037
_diffrn_reflns_limit_h_max 16
_diffrn_reflns_limit_h_min -15
_diffrn_reflns_limit_k_max 9
_diffrn_reflns_limit_k_min -6
_diffrn_reflns_limit_l_max 31
_diffrn_reflns_limit_l_min -29
_diffrn_reflns_number 11437
_diffrn_reflns_theta_max 25.11
_diffrn_reflns_theta_min 2.34
_diffrn_standards_decay_% 'none detected'
_diffrn_standards_interval_count 'Standard reflections: see text'
_diffrn_standards_number
;
See exptl special details.
;
_exptl_absorpt_coefficient_mu 0.081
_exptl_absorpt_correction_type none
_exptl_crystal_colour colourless
_exptl_crystal_density_diffrn 1.195
_exptl_crystal_density_meas ?
_exptl_crystal_description block
_exptl_crystal_F_000 1368
_exptl_crystal_size_max 0.32
_exptl_crystal_size_mid 0.28
_exptl_crystal_size_min 0.26
_refine_diff_density_max 0.230
_refine_diff_density_min -0.214
_refine_ls_extinction_method none
_refine_ls_goodness_of_fit_all 0.822
_refine_ls_goodness_of_fit_obs 1.047
_refine_ls_hydrogen_treatment 'H atoms: riding model'
_refine_ls_matrix_type full
_refine_ls_number_parameters 458
_refine_ls_number_reflns 5367
_refine_ls_number_restraints 0
_refine_ls_restrained_S_all 0.860
_refine_ls_restrained_S_obs 1.047
_refine_ls_R_factor_all 0.0785
_refine_ls_R_factor_obs 0.0449
_refine_ls_shift/esd_max 0.006
_refine_ls_shift/esd_mean 0.001
_refine_ls_structure_factor_coef Fsqd
_refine_ls_weighting_details 'w = 1/[\s^2^(Fo^2^)+(0.0380P)^2^] where P=(Fo^2^+2Fc^2^)/3'
_refine_ls_weighting_scheme calc
_refine_ls_wR_factor_all 0.1066
_refine_ls_wR_factor_obs 0.0967
_reflns_number_observed 3159
_reflns_number_total 5376
_reflns_observed_criterion >2sigma(I)
_cod_data_source_file li1146.cif
_cod_data_source_block hynd
_cod_depositor_comments
;
The following automatic conversions were performed:

'_chemical_melting_point' value '164-165\%C' was changed to
'437.6(5)' - it was converted from degrees Celsius(C) to Kelvins(K),
the average value was taken and precision was estimated.

Automatic conversion script
Id: cif_fix_values 1715 2011-07-08 13:25:40Z adriana 

The following automatic conversions were performed:

'_exptl_crystal_density_meas' value 'not_measured' was changed to '?'
- the value is perceived as not measured.

Automatic conversion script
Id: cif_fix_values 3008 2015-01-20 13:52:24Z robertas 

The following automatic conversions were performed:

'_refine_ls_weighting_scheme' value 'calc w =
1/[\s^2^(Fo^2^)+(0.0380P)^2^] where P=(Fo^2^+2Fc^2^)/3' was changed
to 'calc'. New tag '_refine_ls_weighting_details' was created. The
value of the new tag was set to 'w = 1/[\s^2^(Fo^2^)+(0.0380P)^2^]
where P=(Fo^2^+2Fc^2^)/3'.

Automatic conversion script
Id: cif_fix_values 3143 2015-03-26 13:38:13Z robertas 
;
_cod_original_sg_symbol_H-M P21/n
_cod_database_code 2005385

loop_
_symmetry_equiv_pos_as_xyz
'x, y, z'
'x+1/2, -y+1/2, z+1/2'
'-x, -y, -z'
'-x-1/2, y-1/2, -z-1/2'

loop_
_atom_site_aniso_label
_atom_site_aniso_U_11
_atom_site_aniso_U_22
_atom_site_aniso_U_33
_atom_site_aniso_U_12
_atom_site_aniso_U_13
_atom_site_aniso_U_23
C1 0.028(2) 0.027(2) 0.031(2) 0.0061(11) 0.0032(12) 0.0011(11)
C2 0.030(2) 0.0245(15) 0.029(2) -0.0007(11) 0.0013(12) -0.0010(11)
C3 0.027(2) 0.0311(15) 0.024(2) -0.0018(11) -0.0012(12) -0.0001(11)
C4 0.021(2) 0.0252(14) 0.027(2) 0.0017(11) 0.0005(12) 0.0006(11)
O5 0.0215(10) 0.0251(10) 0.0348(11) 0.0019(7) 0.0010(8) 0.0010(7)
C6 0.042(2) 0.030(2) 0.043(2) 0.0018(12) -0.0009(14) -0.0015(13)
C7 0.039(2) 0.036(2) 0.039(2) 0.0037(13) 0.0059(14) -0.0086(12)
C8 0.028(2) 0.0235(14) 0.029(2) 0.0027(11) 0.0069(13) -0.0017(11)
C9 0.032(2) 0.029(2) 0.035(2) 0.0019(12) 0.0072(14) -0.0003(12)
C10 0.046(2) 0.029(2) 0.044(2) 0.0004(13) 0.022(2) 0.0040(13)
C11 0.053(2) 0.034(2) 0.031(2) 0.0134(14) 0.0174(15) 0.0095(13)
C12 0.036(2) 0.056(2) 0.041(2) 0.0126(14) 0.004(2) 0.0161(14)
C13 0.031(2) 0.044(2) 0.030(2) 0.0032(13) 0.0078(14) 0.0096(12)
O14 0.075(2) 0.0628(13) 0.0461(14) 0.0186(11) 0.0257(12) 0.0283(11)
C15 0.105(3) 0.052(2) 0.054(2) 0.005(2) 0.041(2) 0.019(2)
C16 0.025(2) 0.0222(14) 0.028(2) 0.0038(11) 0.0029(12) 0.0038(11)
C17 0.026(2) 0.0324(15) 0.033(2) 0.0023(12) 0.0036(13) -0.0010(12)
C18 0.028(2) 0.041(2) 0.036(2) 0.0038(13) 0.0063(14) 0.0016(13)
C19 0.038(2) 0.035(2) 0.027(2) 0.0113(13) 0.0052(14) -0.0004(12)
C20 0.038(2) 0.028(2) 0.034(2) -0.0013(12) 0.0021(13) -0.0046(12)
C21 0.029(2) 0.0271(14) 0.031(2) -0.0003(11) 0.0059(13) 0.0015(12)
O22 0.0490(14) 0.0619(12) 0.0413(13) 0.0077(10) 0.0160(10) -0.0152(10)
C23 0.052(2) 0.107(3) 0.053(2) 0.009(2) 0.023(2) -0.028(2)
O24 0.0314(11) 0.0316(10) 0.0280(11) 0.0000(8) -0.0035(8) 0.0005(8)
C31 0.023(2) 0.032(2) 0.032(2) 0.0031(11) -0.0059(12) -0.0029(12)
C32 0.028(2) 0.040(2) 0.030(2) 0.0044(12) 0.0003(12) -0.0007(12)
C33 0.029(2) 0.039(2) 0.029(2) -0.0004(12) 0.0001(13) 0.0029(12)
C34 0.026(2) 0.0284(15) 0.027(2) 0.0034(11) -0.0013(12) 0.0085(12)
O35 0.0281(11) 0.0335(10) 0.0299(11) 0.0026(8) -0.0029(8) 0.0067(8)
C36 0.036(2) 0.059(2) 0.045(2) 0.0095(14) 0.0062(15) 0.0012(14)
C37 0.047(2) 0.051(2) 0.036(2) 0.0080(14) 0.0027(14) -0.0021(14)
C38 0.028(2) 0.032(2) 0.025(2) 0.0032(12) 0.0041(12) -0.0008(11)
C39 0.031(2) 0.039(2) 0.029(2) -0.0005(13) 0.0004(13) 0.0050(13)
C40 0.032(2) 0.040(2) 0.030(2) -0.0064(13) 0.0020(13) -0.0002(13)
C41 0.026(2) 0.044(2) 0.023(2) 0.0001(13) 0.0012(12) -0.0044(12)
C42 0.036(2) 0.039(2) 0.023(2) 0.0079(13) -0.0011(13) 0.0033(13)
C43 0.033(2) 0.028(2) 0.032(2) 0.0023(12) -0.0021(13) 0.0012(12)
O44 0.0345(12) 0.0565(12) 0.0340(12) -0.0038(9) -0.0094(9) -0.0027(9)
C45 0.040(2) 0.072(2) 0.030(2) 0.007(2) -0.0144(14) -0.0023(15)
C46 0.024(2) 0.027(2) 0.027(2) -0.0031(11) -0.0021(12) 0.0033(11)
C47 0.030(2) 0.041(2) 0.030(2) -0.0025(12) 0.0077(13) 0.0041(13)
C48 0.035(2) 0.029(2) 0.031(2) -0.0048(12) 0.0023(13) 0.0029(12)
C49 0.028(2) 0.035(2) 0.026(2) -0.0012(12) -0.0012(12) -0.0018(12)
C50 0.037(2) 0.038(2) 0.026(2) -0.0023(13) 0.0057(13) 0.0041(12)
C51 0.033(2) 0.030(2) 0.034(2) -0.0044(12) 0.0023(13) 0.0049(12)
O52 0.0510(13) 0.0346(11) 0.0325(11) -0.0027(9) 0.0092(9) -0.0014(9)
C53 0.061(2) 0.038(2) 0.041(2) -0.0017(14) 0.011(2) -0.0012(14)

loop_
_atom_site_label
_atom_site_occupancy
_atom_site_fract_x
_atom_site_fract_y
_atom_site_fract_z
_atom_site_U_iso_or_equiv
_atom_site_thermal_displace_type
_atom_site_calc_flag
_atom_site_refinement_flags
_atom_site_type_symbol
C1 1 0.9658(2) 0.8151(3) 0.21391(9) 0.0291(6) Uani d . C
H1 1 0.9048(2) 0.8491(3) 0.21744(9) 0.022(6) Uiso calc R H
C2 1 1.0374(2) 0.9023(3) 0.24987(9) 0.0287(6) Uani d . C
C3 1 1.1166(2) 0.7921(2) 0.24889(9) 0.0280(6) Uani d . C
H3A 1 1.1606(2) 0.7965(2) 0.27998(9) 0.026(4) Uiso calc R H
H3B 1 1.1469(2) 0.8228(2) 0.22258(9) 0.026(4) Uiso calc R H
C4 1 1.0756(2) 0.6231(2) 0.24006(8) 0.0251(6) Uani d . C
O5 1 0.97959(10) 0.6514(2) 0.22509(6) 0.0278(4) Uani d . O
C6 1 1.0527(2) 1.0723(3) 0.23548(10) 0.0398(7) Uani d . C
H6A 1 1.0753(9) 1.0720(3) 0.2055(3) 0.040(3) Uiso calc R H
H6B 1 1.0966(7) 1.1235(6) 0.2612(2) 0.040(3) Uiso calc R H
H6C 1 0.9961(2) 1.1313(5) 0.2304(5) 0.040(3) Uiso calc R H
C7 1 1.0120(2) 0.8997(3) 0.29962(9) 0.0383(7) Uani d . C
H7A 1 0.9583(5) 0.9647(13) 0.2985(2) 0.040(3) Uiso calc R H
H7B 1 1.0615(4) 0.9431(14) 0.32394(12) 0.040(3) Uiso calc R H
H7C 1 1.0001(9) 0.7897(3) 0.3081(2) 0.040(3) Uiso calc R H
C8 1 1.0907(2) 0.5195(2) 0.28544(9) 0.0266(6) Uani d . C
C9 1 1.0212(2) 0.4450(2) 0.30093(9) 0.0321(6) Uani d . C
H9 1 0.9617(2) 0.4605(2) 0.28337(9) 0.027(7) Uiso calc R H
C10 1 1.0364(2) 0.3472(3) 0.34192(10) 0.0381(7) Uani d . C
H10 1 0.9877(2) 0.2966(3) 0.35184(10) 0.036(7) Uiso calc R H
C11 1 1.1220(2) 0.3251(3) 0.36762(10) 0.0379(7) Uani d . C
C12 1 1.1927(2) 0.3993(3) 0.35295(10) 0.0447(7) Uani d . C
H12 1 1.2521(2) 0.3848(3) 0.37087(10) 0.052(8) Uiso calc R H
C13 1 1.1769(2) 0.4944(3) 0.31226(9) 0.0350(7) Uani d . C
H13 1 1.2260(2) 0.5439(3) 0.30233(9) 0.037(7) Uiso calc R H
O14 1 1.14479(15) 0.2321(2) 0.40857(7) 0.0593(6) Uani d . O
C15 1 1.0736(2) 0.1551(3) 0.42497(11) 0.0668(11) Uani d . C
H15A 1 1.0973(3) 0.1004(17) 0.4556(3) 0.082(6) Uiso calc R H
H15B 1 1.0450(8) 0.0772(16) 0.4008(3) 0.082(6) Uiso calc R H
H15C 1 1.0294(6) 0.2347(4) 0.4298(6) 0.082(6) Uiso calc R H
C16 1 1.1064(2) 0.5327(2) 0.19951(9) 0.0257(6) Uani d . C
C17 1 1.1872(2) 0.5587(3) 0.18668(9) 0.0309(6) Uani d . C
H17 1 1.2271(2) 0.6351(3) 0.20418(9) 0.048(8) Uiso calc R H
C18 1 1.2122(2) 0.4769(3) 0.14900(9) 0.0349(7) Uani d . C
H18 1 1.2682(2) 0.4982(3) 0.14078(9) 0.042(8) Uiso calc R H
C19 1 1.1554(2) 0.3648(3) 0.12364(9) 0.0338(7) Uani d . C
C20 1 1.0741(2) 0.3335(3) 0.13656(9) 0.0340(7) Uani d . C
H20 1 1.0350(2) 0.2550(3) 0.11958(9) 0.048(8) Uiso calc R H
C21 1 1.0504(2) 0.4159(3) 0.17368(9) 0.0290(6) Uani d . C
H21 1 0.9947(2) 0.3933(3) 0.18214(9) 0.030(7) Uiso calc R H
O22 1 1.17201(13) 0.2783(2) 0.08525(7) 0.0498(5) Uani d . O
C23 1 1.2537(2) 0.3098(4) 0.07091(12) 0.0690(10) Uani d . C
H23A 1 1.2567(6) 0.2463(16) 0.0422(4) 0.087(6) Uiso calc R H
H23B 1 1.3039(2) 0.2815(19) 0.0972(3) 0.087(6) Uiso calc R H
H23C 1 1.2571(6) 0.4233(6) 0.0633(6) 0.087(6) Uiso calc R H
O24 1 0.97876(11) 0.8500(2) 0.16651(6) 0.0317(4) Uani d . O
C31 1 0.9277(2) 0.7562(3) 0.12933(9) 0.0309(6) Uani d . C
H31 1 0.9404(2) 0.6406(3) 0.13614(9) 0.030(7) Uiso calc R H
C32 1 0.9510(2) 0.8017(3) 0.08102(9) 0.0337(6) Uani d . C
C33 1 0.8913(2) 0.9490(3) 0.06825(9) 0.0332(7) Uani d . C
H33A 1 0.8725(2) 0.9608(3) 0.03279(9) 0.039(5) Uiso calc R H
H33B 1 0.9236(2) 1.0467(3) 0.08161(9) 0.039(5) Uiso calc R H
C34 1 0.8092(2) 0.9209(3) 0.09106(9) 0.0284(6) Uani d . C
O35 1 0.83503(11) 0.7860(2) 0.12377(6) 0.0318(4) Uani d . O
C36 1 1.0500(2) 0.8381(3) 0.08446(10) 0.0469(8) Uani d . C
H36A 1 1.0598(2) 0.8678(16) 0.05251(14) 0.056(3) Uiso calc R H
H36B 1 1.0856(2) 0.7433(6) 0.0960(5) 0.056(3) Uiso calc R H
H36C 1 1.0681(3) 0.9264(12) 0.1071(4) 0.056(3) Uiso calc R H
C37 1 0.9223(2) 0.6645(3) 0.04481(10) 0.0455(8) Uani d . C
H37A 1 0.9613(7) 0.5722(7) 0.0544(3) 0.056(3) Uiso calc R H
H37B 1 0.9271(10) 0.6993(7) 0.01242(13) 0.056(3) Uiso calc R H
H37C 1 0.8602(4) 0.6349(12) 0.0446(4) 0.056(3) Uiso calc R H
C38 1 0.7251(2) 0.8709(3) 0.05465(9) 0.0283(6) Uani d . C
C39 1 0.6860(2) 0.7209(3) 0.05677(9) 0.0337(7) Uani d . C
H39 1 0.7122(2) 0.6487(3) 0.08158(9) 0.044(8) Uiso calc R H
C40 1 0.6110(2) 0.6755(3) 0.02406(9) 0.0348(7) Uani d . C
H40 1 0.5860(2) 0.5729(3) 0.02644(9) 0.047(8) Uiso calc R H
C41 1 0.5715(2) 0.7781(3) -0.01245(9) 0.0315(6) Uani d . C
C42 1 0.6080(2) 0.9273(3) -0.01514(9) 0.0338(7) Uani d . C
H42 1 0.5810(2) 0.9996(3) -0.03972(9) 0.045(8) Uiso calc R H
C43 1 0.6843(2) 0.9716(3) 0.01813(9) 0.0322(7) Uani d . C
H43 1 0.7091(2) 1.0743(3) 0.01567(9) 0.024(6) Uiso calc R H
O44 1 0.49594(12) 0.7214(2) -0.04301(6) 0.0441(5) Uani d . O
C45 1 0.4594(2) 0.8158(3) -0.08425(10) 0.0505(8) Uani d . C
H45A 1 0.4075(7) 0.7611(10) -0.1037(3) 0.075(6) Uiso calc R H
H45B 1 0.5049(4) 0.8317(17) -0.1036(3) 0.075(6) Uiso calc R H
H45C 1 0.4408(10) 0.9194(8) -0.07376(10) 0.075(6) Uiso calc R H
C46 1 0.7871(2) 1.0605(3) 0.12145(9) 0.0270(6) Uani d . C
C47 1 0.8071(2) 1.2178(3) 0.11305(9) 0.0337(7) Uani d . C
H47 1 0.8366(2) 1.2417(3) 0.08756(9) 0.020(6) Uiso calc R H
C48 1 0.7847(2) 1.3420(3) 0.14122(9) 0.0325(6) Uani d . C
H48 1 0.7998(2) 1.4488(3) 0.13510(9) 0.032(7) Uiso calc R H
C49 1 0.7409(2) 1.3095(3) 0.17776(9) 0.0307(6) Uani d . C
C50 1 0.7178(2) 1.1530(3) 0.18583(9) 0.0339(7) Uani d . C
H50 1 0.6864(2) 1.1297(3) 0.21058(9) 0.038(7) Uiso calc R H
C51 1 0.7407(2) 1.0319(3) 0.15792(9) 0.0330(7) Uani d . C
H51 1 0.7243(2) 0.9256(3) 0.16374(9) 0.027(7) Uiso calc R H
O52 1 0.71592(12) 1.4218(2) 0.20798(6) 0.0393(5) Uani d . O
C53 1 0.7177(2) 1.5846(3) 0.19314(10) 0.0465(8) Uani d . C
H53A 1 0.7794(2) 1.6156(6) 0.1928(5) 0.052(5) Uiso calc R H
H53B 1 0.6945(10) 1.6529(3) 0.2158(3) 0.052(5) Uiso calc R H
H53C 1 0.6804(8) 1.5970(5) 0.1607(2) 0.052(5) Uiso calc R H

loop_
_atom_type_symbol
_atom_type_description
_atom_type_scat_dispersion_real
_atom_type_scat_dispersion_imag
_atom_type_scat_source
C C 0.0033 0.0016 'International Tables Vol C Tables 4.2.6.8 and 6.1.1.4'
H H 0.0000 0.0000 'International Tables Vol C Tables 4.2.6.8 and 6.1.1.4'
O O 0.0106 0.0060 'International Tables Vol C Tables 4.2.6.8 and 6.1.1.4'

loop_
_geom_angle_atom_site_label_1
_geom_angle_atom_site_label_2
_geom_angle_atom_site_label_3
_geom_angle
_geom_angle_publ_flag
O5 C1 O24 111.4(2) yes
O5 C1 C2 105.4(2) yes
O24 C1 C2 108.1(2) yes
C6 C2 C1 113.8(2) ?
C6 C2 C3 113.3(2) ?
C1 C2 C3 99.1(2) yes
C6 C2 C7 110.1(2) ?
C1 C2 C7 108.9(2) ?
C3 C2 C7 111.2(2) ?
C2 C3 C4 105.1(2) yes
O5 C4 C8 107.6(2) ?
O5 C4 C16 108.1(2) ?
C8 C4 C16 109.5(2) ?
O5 C4 C3 104.3(2) yes
C8 C4 C3 113.6(2) ?
C16 C4 C3 113.4(2) ?
C1 O5 C4 108.4(2) yes
C9 C8 C13 117.5(2) ?
C9 C8 C4 122.3(2) ?
C13 C8 C4 120.2(2) ?
C8 C9 C10 121.6(3) ?
C11 C10 C9 119.6(2) ?
C10 C11 O14 124.6(2) ?
C10 C11 C12 119.9(2) ?
O14 C11 C12 115.5(3) ?
C13 C12 C11 119.9(3) ?
C12 C13 C8 121.5(3) ?
C11 O14 C15 117.0(2) ?
C17 C16 C21 117.1(2) ?
C17 C16 C4 123.6(2) ?
C21 C16 C4 119.2(2) ?
C16 C17 C18 122.1(2) ?
C19 C18 C17 119.6(3) ?
O22 C19 C18 125.0(2) ?
O22 C19 C20 115.6(2) ?
C18 C19 C20 119.4(2) ?
C21 C20 C19 120.1(2) ?
C20 C21 C16 121.5(2) ?
C19 O22 C23 116.6(2) ?
C31 O24 C1 115.1(2) yes
O24 C31 O35 111.6(2) yes
O24 C31 C32 109.4(2) yes
O35 C31 C32 105.8(2) yes
C36 C32 C31 113.9(2) ?
C36 C32 C33 112.8(2) ?
C31 C32 C33 99.9(2) yes
C36 C32 C37 109.4(2) ?
C31 C32 C37 108.7(2) ?
C33 C32 C37 111.8(2) ?
C32 C33 C34 105.9(2) yes
O35 C34 C38 107.0(2) ?
O35 C34 C46 107.3(2) ?
C38 C34 C46 109.6(2) ?
O35 C34 C33 104.3(2) yes
C38 C34 C33 113.7(2) ?
C46 C34 C33 114.3(2) ?
C31 O35 C34 109.8(2) yes
C43 C38 C39 116.9(2) ?
C43 C38 C34 121.5(2) ?
C39 C38 C34 121.6(2) ?
C40 C39 C38 121.7(2) ?
C39 C40 C41 120.4(2) ?
O44 C41 C42 125.1(2) ?
O44 C41 C40 115.7(2) ?
C42 C41 C40 119.2(2) ?
C41 C42 C43 119.8(2) ?
C38 C43 C42 121.9(2) ?
C41 O44 C45 117.2(2) ?
C47 C46 C51 117.2(2) ?
C47 C46 C34 123.3(2) ?
C51 C46 C34 119.5(2) ?
C46 C47 C48 121.5(2) ?
C49 C48 C47 119.9(2) ?
C48 C49 O52 125.0(2) ?
C48 C49 C50 119.5(2) ?
O52 C49 C50 115.5(2) ?
C51 C50 C49 119.9(2) ?
C50 C51 C46 122.0(2) ?
C49 O52 C53 116.4(2) ?

loop_
_geom_bond_atom_site_label_1
_geom_bond_atom_site_label_2
_geom_bond_distance
_geom_bond_publ_flag
C1 O5 1.415(3) yes
C1 O24 1.428(3) yes
C1 C2 1.517(3) yes
C2 C6 1.514(3) ?
C2 C3 1.529(3) yes
C2 C7 1.538(3) ?
C3 C4 1.549(3) yes
C4 O5 1.459(3) yes
C4 C8 1.529(3) ?
C4 C16 1.530(3) ?
C8 C9 1.380(3) ?
C8 C13 1.392(3) ?
C9 C10 1.400(3) ?
C10 C11 1.369(4) ?
C11 O14 1.380(3) ?
C11 C12 1.385(4) ?
C12 C13 1.381(3) ?
O14 C15 1.425(3) ?
C16 C17 1.376(3) ?
C16 C21 1.402(3) ?
C17 C18 1.388(3) ?
C18 C19 1.375(3) ?
C19 O22 1.375(3) ?
C19 C20 1.392(3) ?
C20 C21 1.368(3) ?
O22 C23 1.417(3) ?
O24 C31 1.411(3) yes
C31 O35 1.415(3) yes
C31 C32 1.532(3) yes
C32 C36 1.526(3) ?
C32 C33 1.534(3) yes
C32 C37 1.543(3) ?
C33 C34 1.545(3) yes
C34 O35 1.463(3) yes
C34 C38 1.528(3) ?
C34 C46 1.532(3) ?
C38 C43 1.379(3) ?
C38 C39 1.399(3) ?
C39 C40 1.368(3) ?
C40 C41 1.383(3) ?
C41 O44 1.375(3) ?
C41 C42 1.379(3) ?
C42 C43 1.387(3) ?
O44 C45 1.424(3) ?
C46 C47 1.386(3) ?
C46 C51 1.391(3) ?
C47 C48 1.398(3) ?
C48 C49 1.373(3) ?
C49 O52 1.379(3) ?
C49 C50 1.390(3) ?
C50 C51 1.376(3) ?
O52 C53 1.431(3) ?

loop_
_geom_torsion_atom_site_label_1
_geom_torsion_atom_site_label_2
_geom_torsion_atom_site_label_3
_geom_torsion_atom_site_label_4
_geom_torsion
C1 C2 C3 C4 -32.8(2)
C2 C3 C4 O5 13.5(2)
C3 C4 O5 C1 13.6(2)
C4 O5 C1 C2 -36.0(2)
O5 C1 C2 C3 42.1(2)
C31 C32 C33 C34 -30.1(2)
C32 C33 C34 O35 12.9(2)
C33 C34 O35 C31 11.8(2)
C34 O35 C31 C32 -32.1(2)
O35 C31 C32 C33 37.9(2)
C12 C11 O14 C15 179.4(2)
C42 C41 O44 C45 8.7(3)
O5 C1 O24 C31 54.0(3)
O35 C31 O24 C1 65.5(2)
C18 C19 O22 C23 -0.7(4)
C48 C49 O52 C53 14.9(4)
